data_4113196
loop_
_publ_author_name
'Matthew D. LoCoco'
'Xingwang Zhang'
'Richard F. Jordan'

_publ_section_title
;
 Chelate-Controlled Synthesis of Racemic ansa-Zirconocenes
;
_journal_name_full 'Journal of the American Chemical Society'
_journal_page_first 15231
_journal_page_last 15244
_journal_paper_doi 10.1021/ja046629+
_journal_volume 126
_journal_year 2004
_chemical_formula_sum 'C23 H32 Cl2 N2 O2 Zr'
_chemical_formula_weight 530.63
_chemical_name_systematic
; 
 ? 
;
_space_group_IT_number 86
_symmetry_cell_setting tetragonal
_symmetry_space_group_name_Hall '-P 4bc'
_symmetry_space_group_name_H-M 'P 42/n :2'
_atom_sites_solution_hydrogens geom
_atom_sites_solution_primary direct
_atom_sites_solution_secondary difmap
_audit_creation_method SHELXL-97
_cell_angle_alpha 90.00
_cell_angle_beta 90.00
_cell_angle_gamma 90.00
_cell_formula_units_Z 8
_cell_length_a 24.9766(11)
_cell_length_b 24.9766(11)
_cell_length_c 7.8479(4)
_cell_measurement_temperature 173(2)
_cell_volume 4895.8(4)
_computing_cell_refinement 'Bruker SMART'
_computing_data_collection 'Bruker SMART'
_computing_data_reduction 'Bruker SHELXTL'
_computing_molecular_graphics 'Bruker SHELXTL'
_computing_publication_material 'Bruker SHELXTL'
_computing_structure_refinement 'SHELXL-97 (Sheldrick, 1997)'
_computing_structure_solution 'SHELXS-97 (Sheldrick, 1990)'
_diffrn_ambient_temperature 173(2)
_diffrn_measured_fraction_theta_full 1.000
_diffrn_measured_fraction_theta_max 1.000
_diffrn_measurement_device_type 'CCD area detector'
_diffrn_measurement_method 'phi and omega scans'
_diffrn_radiation_monochromator graphite
_diffrn_radiation_source 'fine-focus sealed tube'
_diffrn_radiation_type MoK\a
_diffrn_radiation_wavelength 0.71073
_diffrn_reflns_av_R_equivalents 0.0000
_diffrn_reflns_av_sigmaI/netI 0.0243
_diffrn_reflns_limit_h_max 22
_diffrn_reflns_limit_h_min -21
_diffrn_reflns_limit_k_max 31
_diffrn_reflns_limit_k_min 0
_diffrn_reflns_limit_l_max 9
_diffrn_reflns_limit_l_min 0
_diffrn_reflns_number 4998
_diffrn_reflns_theta_full 26.37
_diffrn_reflns_theta_max 26.37
_diffrn_reflns_theta_min 1.63
_exptl_absorpt_coefficient_mu 0.689
_exptl_absorpt_correction_T_max 0.8919
_exptl_absorpt_correction_T_min 0.7702
_exptl_absorpt_correction_type none
_exptl_crystal_colour yellow
_exptl_crystal_density_diffrn 1.440
_exptl_crystal_description Fragment
_exptl_crystal_F_000 2192
_exptl_crystal_size_max 0.40
_exptl_crystal_size_mid 0.18
_exptl_crystal_size_min 0.17
_refine_diff_density_max 0.437
_refine_diff_density_min -0.285
_refine_diff_density_rms 0.049
_refine_ls_extinction_method none
_refine_ls_goodness_of_fit_ref 0.997
_refine_ls_hydrogen_treatment mixed
_refine_ls_matrix_type full
_refine_ls_number_parameters 271
_refine_ls_number_reflns 5002
_refine_ls_number_restraints 0
_refine_ls_restrained_S_all 0.997
_refine_ls_R_factor_all 0.0365
_refine_ls_R_factor_gt 0.0248
_refine_ls_shift/su_max 0.002
_refine_ls_shift/su_mean 0.000
_refine_ls_structure_factor_coef Fsqd
_refine_ls_weighting_details 'calc w=1/[\s^2^(Fo^2^)+(0.0500P)^2^+0.0000P] where P=(Fo^2^+2Fc^2^)/3'
_refine_ls_weighting_scheme calc
_refine_ls_wR_factor_gt 0.0708
_refine_ls_wR_factor_ref 0.0755
_reflns_number_gt 4030
_reflns_number_total 4998
_reflns_threshold_expression >2sigma(I)
_cod_data_source_file ja0466292Bsi20040908_121045.cif
_cod_data_source_block jor29
_cod_original_sg_symbol_H-M 'P 42/n'
_cod_database_code 4113196

loop_
_symmetry_equiv_pos_as_xyz
'x, y, z'
'-x+1/2, -y+1/2, z'
'-y, x+1/2, z+1/2'
'y+1/2, -x, z+1/2'
'-x, -y, -z'
'x-1/2, y-1/2, -z'
'y, -x-1/2, -z-1/2'
'-y-1/2, x, -z-1/2'

loop_
_atom_site_label
_atom_site_type_symbol
_atom_site_fract_x
_atom_site_fract_y
_atom_site_fract_z
_atom_site_U_iso_or_equiv
_atom_site_adp_type
_atom_site_occupancy
_atom_site_symmetry_multiplicity
_atom_site_calc_flag
_atom_site_refinement_flags
Zr Zr 0.497994(7) 0.841163(7) 0.01121(2) 0.02072(7) Uani 1 1 d .
Cl1 Cl 0.49209(2) 0.920361(19) -0.17814(6) 0.03286(13) Uani 1 1 d .
Cl2 Cl 0.50648(2) 0.782037(18) 0.25988(6) 0.02818(12) Uani 1 1 d .
O1 O 0.56832(5) 0.88877(5) 0.13131(16) 0.0264(3) Uani 1 1 d .
O2 O 0.45255(6) 0.89349(5) 0.20448(16) 0.0306(3) Uani 1 1 d .
N1 N 0.55060(6) 0.79491(6) -0.13261(18) 0.0226(3) Uani 1 1 d .
N2 N 0.43193(6) 0.80419(6) -0.0991(2) 0.0253(3) Uani 1 1 d .
C1 C 0.52498(8) 0.78771(8) -0.3022(2) 0.0269(4) Uani 1 1 d .
H1A H 0.5528 0.7783 -0.3870 0.032 Uiso 1 1 calc R
H1B H 0.5084 0.8219 -0.3378 0.032 Uiso 1 1 calc R
C2 C 0.48225(8) 0.74401(8) -0.3002(2) 0.0316(5) Uani 1 1 d .
H2A H 0.4997 0.7085 -0.3036 0.038 Uiso 1 1 calc R
H2B H 0.4594 0.7474 -0.4027 0.038 Uiso 1 1 calc R
C3 C 0.44726(8) 0.74807(7) -0.1398(2) 0.0276(4) Uani 1 1 d .
H3A H 0.4144 0.7266 -0.1566 0.033 Uiso 1 1 calc R
H3B H 0.4670 0.7327 -0.0420 0.033 Uiso 1 1 calc R
C4 C 0.59485(7) 0.76219(7) -0.0984(2) 0.0232(4) Uani 1 1 d .
C5 C 0.62448(8) 0.76986(8) 0.0513(2) 0.0265(4) Uani 1 1 d .
H5 H 0.6134 0.7965 0.1303 0.032 Uiso 1 1 calc R
C6 C 0.66950(8) 0.73965(8) 0.0870(3) 0.0323(5) Uani 1 1 d .
H6 H 0.6885 0.7457 0.1900 0.039 Uiso 1 1 calc R
C7 C 0.68716(9) 0.70091(10) -0.0243(3) 0.0408(6) Uani 1 1 d .
H7 H 0.7183 0.6805 0.0001 0.049 Uiso 1 1 calc R
C8 C 0.65861(9) 0.69251(10) -0.1715(3) 0.0453(6) Uani 1 1 d .
H8 H 0.6704 0.6659 -0.2496 0.054 Uiso 1 1 calc R
C9 C 0.61306(8) 0.72192(9) -0.2086(3) 0.0338(5) Uani 1 1 d .
H9 H 0.5938 0.7147 -0.3104 0.041 Uiso 1 1 calc R
C10 C 0.38316(8) 0.82224(8) -0.1695(2) 0.0292(4) Uani 1 1 d .
C11 C 0.35476(9) 0.79432(9) -0.2947(3) 0.0433(6) Uani 1 1 d .
H11 H 0.3687 0.7616 -0.3375 0.052 Uiso 1 1 calc R
C12 C 0.30651(10) 0.81367(11) -0.3576(3) 0.0551(7) Uani 1 1 d .
H12 H 0.2879 0.7940 -0.4425 0.066 Uiso 1 1 calc R
C13 C 0.28532(9) 0.86136(12) -0.2979(3) 0.0531(7) Uani 1 1 d .
H13 H 0.2520 0.8742 -0.3394 0.064 Uiso 1 1 calc R
C14 C 0.31349(9) 0.88981(11) -0.1771(3) 0.0472(6) Uani 1 1 d .
H14 H 0.2998 0.9230 -0.1373 0.057 Uiso 1 1 calc R
C15 C 0.36134(8) 0.87067(9) -0.1131(3) 0.0362(5) Uani 1 1 d .
H15 H 0.3798 0.8908 -0.0291 0.043 Uiso 1 1 calc R
C16 C 0.60934(9) 0.91427(9) 0.0257(3) 0.0356(5) Uani 1 1 d .
H16A H 0.5958 0.9482 -0.0232 0.043 Uiso 1 1 calc R
H16B H 0.6203 0.8903 -0.0686 0.043 Uiso 1 1 calc R
C17 C 0.65525(10) 0.92453(11) 0.1432(3) 0.0530(7) Uani 1 1 d .
H17A H 0.6761 0.9562 0.1062 0.064 Uiso 1 1 calc R
H17B H 0.6794 0.8931 0.1488 0.064 Uiso 1 1 calc R
C18 C 0.62851(10) 0.93448(10) 0.3132(3) 0.0487(6) Uani 1 1 d .
H18A H 0.6534 0.9276 0.4087 0.058 Uiso 1 1 calc R
H18B H 0.6150 0.9716 0.3214 0.058 Uiso 1 1 calc R
C19 C 0.58308(9) 0.89461(9) 0.3122(2) 0.0366(5) Uani 1 1 d .
H19A H 0.5948 0.8599 0.3603 0.044 Uiso 1 1 calc R
H19B H 0.5524 0.9081 0.3795 0.044 Uiso 1 1 calc R
C20 C 0.45573(10) 0.95185(8) 0.2119(3) 0.0400(6) Uani 1 1 d .
H20A H 0.4340 0.9683 0.1202 0.048 Uiso 1 1 calc R
H20B H 0.4933 0.9640 0.2000 0.048 Uiso 1 1 calc R
C21 C 0.43383(12) 0.96648(10) 0.3844(3) 0.0566(7) Uani 1 1 d .
H21A H 0.4628 0.9681 0.4704 0.068 Uiso 1 1 calc R
H21B H 0.4154 1.0015 0.3807 0.068 Uiso 1 1 calc R
C22 C 0.39617(11) 0.92336(11) 0.4231(4) 0.0570(7) Uani 1 1 d .
H22A H 0.3602 0.9321 0.3783 0.068 Uiso 1 1 calc R
H22B H 0.3935 0.9180 0.5478 0.068 Uiso 1 1 calc R
C23 C 0.41710(10) 0.87492(9) 0.3408(3) 0.0485(6) Uani 1 1 d .
H23A H 0.4372 0.8528 0.4238 0.058 Uiso 1 1 calc R
H23B H 0.3875 0.8532 0.2934 0.058 Uiso 1 1 calc R

loop_
_atom_site_aniso_label
_atom_site_aniso_U_11
_atom_site_aniso_U_22
_atom_site_aniso_U_33
_atom_site_aniso_U_23
_atom_site_aniso_U_13
_atom_site_aniso_U_12
Zr 0.02517(11) 0.01786(11) 0.01913(11) 0.00167(7) 0.00103(7) 0.00008(7)
Cl1 0.0447(3) 0.0240(3) 0.0299(3) 0.0085(2) -0.0011(2) -0.0011(2)
Cl2 0.0372(3) 0.0252(2) 0.0222(2) 0.00567(18) 0.0003(2) 0.0006(2)
O1 0.0293(7) 0.0266(7) 0.0234(7) -0.0021(5) 0.0021(6) -0.0050(6)
O2 0.0417(8) 0.0204(7) 0.0298(8) 0.0019(6) 0.0117(6) 0.0019(6)
N1 0.0252(8) 0.0243(8) 0.0182(8) 0.0004(6) -0.0005(6) 0.0000(7)
N2 0.0265(9) 0.0223(8) 0.0272(8) 0.0020(7) -0.0001(7) 0.0008(7)
C1 0.0296(10) 0.0311(11) 0.0201(9) -0.0018(8) -0.0023(8) 0.0023(8)
C2 0.0342(11) 0.0335(11) 0.0271(10) -0.0053(9) -0.0065(9) 0.0011(9)
C3 0.0271(10) 0.0233(10) 0.0325(11) 0.0011(8) -0.0041(8) -0.0016(8)
C4 0.0231(10) 0.0227(10) 0.0239(9) -0.0004(8) 0.0038(8) -0.0025(8)
C5 0.0288(11) 0.0249(10) 0.0258(10) -0.0043(8) -0.0005(8) 0.0003(8)
C6 0.0291(11) 0.0349(12) 0.0329(11) -0.0044(9) -0.0081(9) 0.0016(9)
C7 0.0304(12) 0.0461(14) 0.0460(13) -0.0120(11) -0.0068(10) 0.0144(10)
C8 0.0396(13) 0.0507(15) 0.0456(14) -0.0221(11) -0.0032(11) 0.0184(11)
C9 0.0321(11) 0.0405(12) 0.0288(11) -0.0103(9) -0.0028(9) 0.0062(10)
C10 0.0260(10) 0.0330(11) 0.0285(10) 0.0086(9) 0.0023(8) -0.0013(9)
C11 0.0355(13) 0.0403(13) 0.0541(15) 0.0035(11) -0.0116(11) -0.0014(10)
C12 0.0381(14) 0.0652(18) 0.0620(17) 0.0122(14) -0.0199(12) -0.0058(13)
C13 0.0260(12) 0.078(2) 0.0551(16) 0.0262(14) 0.0003(11) 0.0113(12)
C14 0.0384(13) 0.0605(16) 0.0426(14) 0.0126(12) 0.0090(11) 0.0195(12)
C15 0.0321(12) 0.0433(13) 0.0332(12) 0.0033(10) 0.0047(9) 0.0086(10)
C16 0.0345(12) 0.0375(12) 0.0348(12) 0.0034(9) 0.0066(9) -0.0089(10)
C17 0.0436(14) 0.0693(18) 0.0460(14) -0.0046(13) -0.0010(12) -0.0177(13)
C18 0.0485(15) 0.0505(15) 0.0469(15) -0.0174(12) -0.0022(11) -0.0138(12)
C19 0.0413(13) 0.0440(13) 0.0244(10) -0.0093(9) -0.0013(9) -0.0048(10)
C20 0.0602(15) 0.0188(10) 0.0412(13) -0.0015(9) 0.0107(11) 0.0056(10)
C21 0.079(2) 0.0389(14) 0.0518(16) -0.0084(12) 0.0236(14) 0.0088(13)
C22 0.0488(16) 0.0638(18) 0.0585(17) -0.0127(14) 0.0240(13) -0.0039(13)
C23 0.0583(16) 0.0405(13) 0.0468(14) 0.0065(11) 0.0293(12) 0.0018(12)

loop_
_atom_type_symbol
_atom_type_description
_atom_type_scat_dispersion_real
_atom_type_scat_dispersion_imag
_atom_type_scat_source
C C 0.0033 0.0016 'International Tables Vol C Tables 4.2.6.8 and 6.1.1.4'
H H 0.0000 0.0000 'International Tables Vol C Tables 4.2.6.8 and 6.1.1.4'
N N 0.0061 0.0033 'International Tables Vol C Tables 4.2.6.8 and 6.1.1.4'
O O 0.0106 0.0060 'International Tables Vol C Tables 4.2.6.8 and 6.1.1.4'
Cl Cl 0.1484 0.1585 'International Tables Vol C Tables 4.2.6.8 and 6.1.1.4'
Zr Zr -2.9673 0.5597 'International Tables Vol C Tables 4.2.6.8 and 6.1.1.4'

loop_
_geom_angle_atom_site_label_1
_geom_angle_atom_site_label_2
_geom_angle_atom_site_label_3
_geom_angle
N2 Zr N1 91.63(6)
N2 Zr O2 97.78(6)
N1 Zr O2 169.60(6)
N2 Zr O1 175.52(5)
N1 Zr O1 91.54(5)
O2 Zr O1 79.32(5)
N2 Zr Cl2 97.60(4)
N1 Zr Cl2 92.45(4)
O2 Zr Cl2 81.97(3)
O1 Zr Cl2 85.42(3)
N2 Zr Cl1 93.30(4)
N1 Zr Cl1 98.94(4)
O2 Zr Cl1 84.99(3)
O1 Zr Cl1 83.09(3)
Cl2 Zr Cl1 163.999(18)
C16 O1 C19 109.10(15)
C16 O1 Zr 121.51(11)
C19 O1 Zr 129.13(11)
C20 O2 C23 108.66(15)
C20 O2 Zr 124.47(11)
C23 O2 Zr 126.86(12)
C4 N1 C1 116.14(15)
C4 N1 Zr 135.87(12)
C1 N1 Zr 106.30(11)
C10 N2 C3 116.04(16)
C10 N2 Zr 134.90(13)
C3 N2 Zr 107.67(11)
N1 C1 C2 112.21(15)
C1 C2 C3 111.03(16)
N2 C3 C2 112.62(16)
N1 C4 C5 119.84(16)
N1 C4 C9 123.79(17)
C5 C4 C9 116.35(17)
C6 C5 C4 121.63(18)
C7 C6 C5 121.04(19)
C8 C7 C6 118.4(2)
C7 C8 C9 121.5(2)
C8 C9 C4 121.14(19)
C15 C10 C11 117.1(2)
C15 C10 N2 119.26(18)
C11 C10 N2 123.61(19)
C12 C11 C10 121.1(2)
C13 C12 C11 120.7(2)
C14 C13 C12 118.8(2)
C13 C14 C15 120.9(2)
C14 C15 C10 121.4(2)
O1 C16 C17 105.22(17)
C16 C17 C18 103.5(2)
C19 C18 C17 102.66(18)
O1 C19 C18 104.96(17)
O2 C20 C21 104.96(17)
C22 C21 C20 104.0(2)
C21 C22 C23 106.6(2)
O2 C23 C22 106.01(18)

loop_
_geom_bond_atom_site_label_1
_geom_bond_atom_site_label_2
_geom_bond_distance
Zr N2 2.0797(16)
Zr N1 2.0821(15)
Zr O2 2.3015(13)
Zr O1 2.3210(13)
Zr Cl2 2.4565(5)
Zr Cl1 2.4785(5)
O1 C16 1.464(2)
O1 C19 1.474(2)
O2 C20 1.461(2)
O2 C23 1.464(2)
N1 C4 1.401(2)
N1 C1 1.487(2)
N2 C10 1.411(2)
N2 C3 1.488(2)
C1 C2 1.527(3)
C2 C3 1.536(3)
C4 C5 1.402(3)
C4 C9 1.402(3)
C5 C6 1.383(3)
C6 C7 1.376(3)
C7 C8 1.374(3)
C8 C9 1.385(3)
C10 C15 1.399(3)
C10 C11 1.398(3)
C11 C12 1.389(3)
C12 C13 1.385(4)
C13 C14 1.378(4)
C14 C15 1.382(3)
C16 C17 1.493(3)
C17 C18 1.512(3)
C18 C19 1.510(3)
C20 C21 1.505(3)
C21 C22 1.462(4)
C22 C23 1.468(3)

loop_
_geom_torsion_atom_site_label_1
_geom_torsion_atom_site_label_2
_geom_torsion_atom_site_label_3
_geom_torsion_atom_site_label_4
_geom_torsion
N1 Zr O1 C16 52.29(14)
O2 Zr O1 C16 -132.70(14)
Cl2 Zr O1 C16 144.62(14)
Cl1 Zr O1 C16 -46.53(14)
N1 Zr O1 C19 -121.26(15)
O2 Zr O1 C19 53.75(15)
Cl2 Zr O1 C19 -28.92(15)
Cl1 Zr O1 C19 139.93(15)
N2 Zr O2 C20 -121.44(16)
N1 Zr O2 C20 83.9(3)
O1 Zr O2 C20 55.10(16)
Cl2 Zr O2 C20 141.92(16)
Cl1 Zr O2 C20 -28.79(16)
N2 Zr O2 C23 59.92(18)
N1 Zr O2 C23 -94.7(3)
O1 Zr O2 C23 -123.53(18)
Cl2 Zr O2 C23 -36.72(17)
Cl1 Zr O2 C23 152.58(18)
N2 Zr N1 C4 -127.79(17)
O2 Zr N1 C4 27.1(4)
O1 Zr N1 C4 55.37(17)
Cl2 Zr N1 C4 -30.11(17)
Cl1 Zr N1 C4 138.61(16)
N2 Zr N1 C1 36.07(12)
O2 Zr N1 C1 -169.0(2)
O1 Zr N1 C1 -140.77(11)
Cl2 Zr N1 C1 133.76(11)
Cl1 Zr N1 C1 -57.52(11)
N1 Zr N2 C10 -133.76(18)
O2 Zr N2 C10 50.68(18)
Cl2 Zr N2 C10 133.56(17)
Cl1 Zr N2 C10 -34.71(18)
N1 Zr N2 C3 31.72(12)
O2 Zr N2 C3 -143.85(11)
Cl2 Zr N2 C3 -60.97(11)
Cl1 Zr N2 C3 130.77(11)
C4 N1 C1 C2 87.67(19)
Zr N1 C1 C2 -79.89(16)
N1 C1 C2 C3 43.0(2)
C10 N2 C3 C2 91.58(19)
Zr N2 C3 C2 -77.02(16)
C1 C2 C3 N2 43.1(2)
C1 N1 C4 C5 173.91(17)
Zr N1 C4 C5 -23.4(3)
C1 N1 C4 C9 -4.4(3)
Zr N1 C4 C9 158.34(16)
N1 C4 C5 C6 -177.76(18)
C9 C4 C5 C6 0.7(3)
C4 C5 C6 C7 0.4(3)
C5 C6 C7 C8 -0.7(4)
C6 C7 C8 C9 -0.1(4)
C7 C8 C9 C4 1.2(4)
N1 C4 C9 C8 176.9(2)
C5 C4 C9 C8 -1.4(3)
C3 N2 C10 C15 168.65(17)
Zr N2 C10 C15 -26.8(3)
C3 N2 C10 C11 -11.5(3)
Zr N2 C10 C11 153.04(17)
C15 C10 C11 C12 -1.1(3)
N2 C10 C11 C12 179.1(2)
C10 C11 C12 C13 0.1(4)
C11 C12 C13 C14 1.2(4)
C12 C13 C14 C15 -1.6(4)
C13 C14 C15 C10 0.7(3)
C11 C10 C15 C14 0.7(3)
N2 C10 C15 C14 -179.47(19)
C19 O1 C16 C17 12.7(2)
Zr O1 C16 C17 -162.01(15)
O1 C16 C17 C18 -31.7(3)
C16 C17 C18 C19 38.3(3)
C16 O1 C19 C18 11.4(2)
Zr O1 C19 C18 -174.38(13)
C17 C18 C19 O1 -30.5(2)
C23 O2 C20 C21 15.3(3)
Zr O2 C20 C21 -163.51(15)
O2 C20 C21 C22 -28.4(3)
C20 C21 C22 C23 31.2(3)
C20 O2 C23 C22 3.7(3)
Zr O2 C23 C22 -177.49(16)
C21 C22 C23 O2 -22.1(3)
